data_7153089
loop_
_publ_author_name
'Wan, Wen'
'Ma, Guobin'
'Gao, Wei'
'Wang, Jing'
'Li, Lei'
'Rao, Shangqin'
'Zheng, Chunfang'
'Jiang, Haizhen'
'Deng, Hongmei'
'Hao, Jian'

_publ_section_title
;
 A facile total synthesis of drospirenone isomers containing 14\b-hydrogen
 configuration.
;
_journal_issue 38
_journal_name_full 'Organic &amp; biomolecular chemistry'
_journal_page_first 6597
_journal_page_last 6603
_journal_paper_doi 10.1039/c3ob41211c
_journal_volume 11
_journal_year 2013
_chemical_formula_sum 'C20 H28 O2'
_chemical_formula_weight 300.42
_chemical_name_systematic
; 
 ? 
;
_space_group_IT_number 4
_symmetry_cell_setting orthorhombic
_symmetry_space_group_name_Hall 'P 2yb'
_symmetry_space_group_name_H-M 'P 1 21 1'
_atom_sites_solution_hydrogens geom
_atom_sites_solution_primary direct
_atom_sites_solution_secondary difmap
_audit_creation_method SHELXL-97
_cell_angle_alpha 90.00
_cell_angle_beta 90.00
_cell_angle_gamma 90.00
_cell_formula_units_Z 2
_cell_length_a 6.176(8)
_cell_length_b 11.293(15)
_cell_length_c 12.236(16)
_cell_measurement_reflns_used 4600
_cell_measurement_temperature 273(2)
_cell_measurement_theta_max 17.759
_cell_measurement_theta_min 2.496
_cell_volume 853.4(19)
_computing_cell_refinement SAINT
_computing_data_collection SMART
_computing_data_reduction SAINT
_computing_molecular_graphics SHELXTL
_computing_publication_material SHELXTL
_computing_structure_refinement 'SHELXL-97 (Sheldrick, 1997)'
_computing_structure_solution 'SHELXS-97 (Sheldrick, 1990)'
_diffrn_ambient_temperature 273(2)
_diffrn_measured_fraction_theta_full 0.923
_diffrn_measured_fraction_theta_max 0.923
_diffrn_measurement_device_type 'CCD area detector'
_diffrn_measurement_method \w
_diffrn_radiation_monochromator graphite
_diffrn_radiation_source 'fine-focus sealed tube'
_diffrn_radiation_type MoK\a
_diffrn_radiation_wavelength 0.71073
_diffrn_reflns_av_R_equivalents 0.0852
_diffrn_reflns_av_sigmaI/netI 0.1846
_diffrn_reflns_limit_h_max 7
_diffrn_reflns_limit_h_min -7
_diffrn_reflns_limit_k_max 10
_diffrn_reflns_limit_k_min -13
_diffrn_reflns_limit_l_max 14
_diffrn_reflns_limit_l_min -14
_diffrn_reflns_number 3958
_diffrn_reflns_theta_full 25.00
_diffrn_reflns_theta_max 25.00
_diffrn_reflns_theta_min 2.45
_exptl_absorpt_coefficient_mu 0.073
_exptl_absorpt_correction_T_max 0.9963
_exptl_absorpt_correction_T_min 0.9855
_exptl_absorpt_correction_type multi-scan
_exptl_absorpt_process_details sadabs
_exptl_crystal_density_diffrn 1.169
_exptl_crystal_density_method 'not measured'
_exptl_crystal_F_000 328
_exptl_crystal_size_max 0.20
_exptl_crystal_size_mid 0.08
_exptl_crystal_size_min 0.05
_refine_diff_density_max 0.171
_refine_diff_density_min -0.208
_refine_diff_density_rms 0.051
_refine_ls_abs_structure_details 'Flack H D (1983), Acta Cryst. A39, 876-881'
_refine_ls_abs_structure_Flack 1(5)
_refine_ls_extinction_coef 0.035(7)
_refine_ls_extinction_expression Fc^*^=kFc[1+0.001xFc^2^\l^3^/sin(2\q)]^-1/4^
_refine_ls_extinction_method SHELXL
_refine_ls_goodness_of_fit_ref 0.896
_refine_ls_hydrogen_treatment mixed
_refine_ls_matrix_type full
_refine_ls_number_parameters 207
_refine_ls_number_reflns 2089
_refine_ls_number_restraints 1
_refine_ls_restrained_S_all 0.896
_refine_ls_R_factor_all 0.1648
_refine_ls_R_factor_gt 0.0787
_refine_ls_shift/su_max 0.000
_refine_ls_shift/su_mean 0.000
_refine_ls_structure_factor_coef Fsqd
_refine_ls_weighting_details 'calc w=1/[\s^2^(Fo^2^)+(0.0645P)^2^+0.0000P] where P=(Fo^2^+2Fc^2^)/3'
_refine_ls_weighting_scheme calc
_refine_ls_wR_factor_gt 0.1571
_refine_ls_wR_factor_ref 0.1937
_reflns_number_gt 902
_reflns_number_total 2089
_reflns_threshold_expression >2sigma(I)
_cod_data_source_file c3ob41211c.txt
_cod_data_source_block a
_cod_depositor_comments
;
The following automatic conversions were performed:

'_symmetry_cell_setting' value 'Orthorhombic' changed to
'orthorhombic' according to
/home/saulius/struct/CIF-dictionaries/cif_core.dic dictionary named
'cif_core.dic' version 2.4.2 from 2011-04-26.

Automatic conversion script
Id: cif_fix_values 1891 2012-01-12 08:04:46Z andrius 
;
_cod_original_cell_volume 853.5(19)
_cod_original_sg_symbol_H-M P2(1)
_cod_database_code 7153089

loop_
_symmetry_equiv_pos_as_xyz
'x, y, z'
'-x, y+1/2, -z'

loop_
_atom_site_label
_atom_site_type_symbol
_atom_site_fract_x
_atom_site_fract_y
_atom_site_fract_z
_atom_site_U_iso_or_equiv
_atom_site_adp_type
_atom_site_occupancy
_atom_site_symmetry_multiplicity
_atom_site_calc_flag
_atom_site_refinement_flags
C1 C 0.5086(16) 0.6270(7) 0.9429(7) 0.078(3) Uani 1 1 d .
H1A H 0.4634 0.6186 1.0185 0.094 Uiso 1 1 calc R
H1B H 0.6196 0.5715 0.9199 0.094 Uiso 1 1 calc R
O1 O 0.2812(11) 0.5576(5) 0.6910(5) 0.0707(17) Uani 1 1 d .
C2 C 0.3377(14) 0.6612(6) 0.8600(6) 0.058(2) Uani 1 1 d .
H2 H 0.1883 0.6736 0.8844 0.069 Uiso 1 1 calc R
O2 O 0.9296(12) 1.4659(5) 0.8215(4) 0.0721(18) Uani 1 1 d .
H2A H 0.9443 1.4958 0.7609 0.108 Uiso 1 1 calc R
C3 C 0.3795(13) 0.6332(7) 0.7447(6) 0.054(2) Uani 1 1 d .
C4 C 0.5491(12) 0.7194(6) 0.6960(5) 0.044(2) Uani 1 1 d .
C5 C 0.6884(15) 0.6666(8) 0.6038(6) 0.068(3) Uani 1 1 d .
H5A H 0.7882 0.6103 0.6340 0.102 Uiso 1 1 calc R
H5B H 0.7675 0.7289 0.5682 0.102 Uiso 1 1 calc R
H5C H 0.5965 0.6278 0.5516 0.102 Uiso 1 1 calc R
C6 C 0.4071(12) 0.8236(6) 0.6555(6) 0.051(2) Uani 1 1 d .
H6A H 0.3346 0.8002 0.5886 0.061 Uiso 1 1 calc R
H6B H 0.2965 0.8400 0.7097 0.061 Uiso 1 1 calc R
C7 C 0.5350(14) 0.9360(6) 0.6343(6) 0.055(2) Uani 1 1 d .
H7A H 0.4374 0.9967 0.6075 0.066 Uiso 1 1 calc R
H7B H 0.6413 0.9207 0.5776 0.066 Uiso 1 1 calc R
C8 C 0.6524(13) 0.9830(6) 0.7368(5) 0.048(2) Uani 1 1 d .
H8 H 0.5402 1.0007 0.7910 0.058 Uiso 1 1 calc R
C9 C 0.7785(12) 1.1006(6) 0.7165(5) 0.0437(18) Uani 1 1 d .
C10 C 0.9189(13) 1.0954(7) 0.6094(5) 0.058(2) Uani 1 1 d .
H10A H 1.0045 1.0244 0.6095 0.086 Uiso 1 1 calc R
H10B H 1.0127 1.1631 0.6066 0.086 Uiso 1 1 calc R
H10C H 0.8254 1.0955 0.5467 0.086 Uiso 1 1 calc R
C11 C 0.6107(14) 1.2041(6) 0.7071(7) 0.061(2) Uani 1 1 d .
H11A H 0.5292 1.1940 0.6399 0.074 Uiso 1 1 calc R
H11B H 0.5094 1.1980 0.7674 0.074 Uiso 1 1 calc R
C12 C 0.7106(12) 1.3300(7) 0.7076(6) 0.061(2) Uani 1 1 d .
H12A H 0.8007 1.3407 0.6435 0.073 Uiso 1 1 calc R
H12B H 0.5963 1.3889 0.7057 0.073 Uiso 1 1 calc R
C13 C 0.8455(14) 1.3461(7) 0.8098(6) 0.062(2) Uani 1 1 d .
H13 H 0.7478 1.3332 0.8718 0.074 Uiso 1 1 calc R
C14 C 1.0203(14) 1.2523(6) 0.8181(8) 0.058(2) Uani 1 1 d .
H14A H 1.1234 1.2634 0.7592 0.069 Uiso 1 1 calc R
H14B H 1.0972 1.2619 0.8866 0.069 Uiso 1 1 calc R
C15 C 0.9298(11) 1.1289(6) 0.8121(7) 0.051(2) Uani 1 1 d .
C16 C 0.9786(14) 1.0482(6) 0.8880(6) 0.054(2) Uani 1 1 d .
H16 H 1.0702 1.0721 0.9441 0.065 Uiso 1 1 calc R
C17 C 0.9000(13) 0.9230(6) 0.8913(5) 0.049(2) Uani 1 1 d .
H17A H 0.7972 0.9147 0.9507 0.059 Uiso 1 1 calc R
H17B H 1.0216 0.8712 0.9065 0.059 Uiso 1 1 calc R
C18 C 0.7920(12) 0.8832(6) 0.7849(5) 0.0433(19) Uani 1 1 d .
H18 H 0.9101 0.8709 0.7326 0.052 Uiso 1 1 calc R
C19 C 0.6810(14) 0.7620(6) 0.7977(6) 0.0461(19) Uani 1 1 d .
C20 C 0.5162(14) 0.7501(7) 0.8959(6) 0.054(2) Uani 1 1 d .
H20 H 0.4799 0.8189 0.9411 0.065 Uiso 1 1 calc R
H19 H 0.790(11) 0.695(6) 0.813(5) 0.05(2) Uiso 1 1 d .

loop_
_atom_site_aniso_label
_atom_site_aniso_U_11
_atom_site_aniso_U_22
_atom_site_aniso_U_33
_atom_site_aniso_U_23
_atom_site_aniso_U_13
_atom_site_aniso_U_12
C1 0.099(7) 0.072(7) 0.064(5) 0.005(5) -0.013(5) -0.009(6)
O1 0.080(4) 0.056(3) 0.076(4) -0.005(3) -0.016(3) -0.017(3)
C2 0.059(5) 0.042(5) 0.071(6) 0.004(4) -0.015(4) -0.001(4)
O2 0.085(5) 0.048(4) 0.083(4) -0.004(3) 0.000(4) -0.007(3)
C3 0.061(5) 0.037(5) 0.062(5) 0.002(4) -0.018(4) -0.002(5)
C4 0.061(5) 0.035(5) 0.036(4) -0.006(3) -0.010(4) 0.002(4)
C5 0.095(7) 0.059(5) 0.050(4) -0.024(4) -0.010(4) -0.008(5)
C6 0.048(4) 0.054(5) 0.050(4) -0.006(4) -0.008(3) 0.003(4)
C7 0.065(5) 0.041(5) 0.059(5) -0.003(4) -0.020(4) 0.011(4)
C8 0.066(5) 0.037(4) 0.041(4) 0.003(3) -0.022(4) 0.003(4)
C9 0.051(4) 0.037(4) 0.043(4) -0.002(3) -0.011(3) 0.006(4)
C10 0.071(5) 0.055(5) 0.047(4) -0.005(4) 0.013(4) -0.016(5)
C11 0.059(6) 0.047(5) 0.078(6) -0.007(4) -0.019(5) 0.012(4)
C12 0.048(5) 0.050(5) 0.085(6) 0.006(5) -0.011(4) 0.003(4)
C13 0.069(6) 0.046(5) 0.070(5) 0.008(4) 0.008(5) -0.012(5)
C14 0.048(5) 0.046(5) 0.079(6) 0.003(4) -0.011(4) -0.003(4)
C15 0.043(4) 0.031(4) 0.078(5) -0.005(4) -0.018(4) 0.000(4)
C16 0.057(5) 0.046(5) 0.060(5) -0.003(4) -0.021(4) -0.003(4)
C17 0.061(5) 0.042(5) 0.045(4) 0.012(3) -0.011(4) 0.011(4)
C18 0.051(5) 0.034(4) 0.045(4) -0.001(3) -0.005(4) -0.001(4)
C19 0.068(5) 0.032(4) 0.039(4) 0.003(3) -0.008(4) 0.003(4)
C20 0.068(6) 0.043(5) 0.051(4) 0.003(4) 0.000(4) -0.001(4)

loop_
_atom_type_symbol
_atom_type_description
_atom_type_scat_dispersion_real
_atom_type_scat_dispersion_imag
_atom_type_scat_source
C C 0.0033 0.0016 'International Tables Vol C Tables 4.2.6.8 and 6.1.1.4'
H H 0.0000 0.0000 'International Tables Vol C Tables 4.2.6.8 and 6.1.1.4'
O O 0.0106 0.0060 'International Tables Vol C Tables 4.2.6.8 and 6.1.1.4'

loop_
_geom_angle_atom_site_label_1
_geom_angle_atom_site_label_2
_geom_angle_atom_site_label_3
_geom_angle
C20 C1 C2 62.0(5)
C20 C1 H1A 117.6
C2 C1 H1A 117.6
C20 C1 H1B 117.6
C2 C1 H1B 117.6
H1A C1 H1B 114.7
C3 C2 C1 117.8(7)
C3 C2 C20 106.6(7)
C1 C2 C20 58.7(5)
C3 C2 H2 119.3
C1 C2 H2 119.3
C20 C2 H2 119.3
C13 O2 H2A 109.5
O1 C3 C2 124.9(8)
O1 C3 C4 124.2(7)
C2 C3 C4 110.7(6)
C5 C4 C3 114.6(6)
C5 C4 C6 112.1(6)
C3 C4 C6 102.6(6)
C5 C4 C19 114.3(7)
C3 C4 C19 103.9(6)
C6 C4 C19 108.4(6)
C4 C5 H5A 109.5
C4 C5 H5B 109.5
H5A C5 H5B 109.5
C4 C5 H5C 109.5
H5A C5 H5C 109.5
H5B C5 H5C 109.5
C7 C6 C4 113.3(6)
C7 C6 H6A 108.9
C4 C6 H6A 108.9
C7 C6 H6B 108.9
C4 C6 H6B 108.9
H6A C6 H6B 107.7
C6 C7 C8 113.2(6)
C6 C7 H7A 108.9
C8 C7 H7A 108.9
C6 C7 H7B 108.9
C8 C7 H7B 108.9
H7A C7 H7B 107.8
C18 C8 C7 108.8(5)
C18 C8 C9 113.9(6)
C7 C8 C9 113.4(6)
C18 C8 H8 106.7
C7 C8 H8 106.7
C9 C8 H8 106.7
C15 C9 C8 111.1(6)
C15 C9 C11 107.7(6)
C8 C9 C11 108.5(6)
C15 C9 C10 107.9(6)
C8 C9 C10 112.1(6)
C11 C9 C10 109.4(6)
C9 C10 H10A 109.5
C9 C10 H10B 109.5
H10A C10 H10B 109.5
C9 C10 H10C 109.5
H10A C10 H10C 109.5
H10B C10 H10C 109.5
C12 C11 C9 114.9(7)
C12 C11 H11A 108.5
C9 C11 H11A 108.5
C12 C11 H11B 108.5
C9 C11 H11B 108.5
H11A C11 H11B 107.5
C13 C12 C11 109.5(6)
C13 C12 H12A 109.8
C11 C12 H12A 109.8
C13 C12 H12B 109.8
C11 C12 H12B 109.8
H12A C12 H12B 108.2
O2 C13 C12 112.9(6)
O2 C13 C14 112.9(7)
C12 C13 C14 111.3(7)
O2 C13 H13 106.4
C12 C13 H13 106.4
C14 C13 H13 106.4
C15 C14 C13 112.3(7)
C15 C14 H14A 109.1
C13 C14 H14A 109.1
C15 C14 H14B 109.1
C13 C14 H14B 109.1
H14A C14 H14B 107.9
C16 C15 C14 121.0(7)
C16 C15 C9 121.8(6)
C14 C15 C9 117.2(7)
C15 C16 C17 126.2(7)
C15 C16 H16 116.9
C17 C16 H16 116.9
C16 C17 C18 113.4(5)
C16 C17 H17A 108.9
C18 C17 H17A 108.9
C16 C17 H17B 108.9
C18 C17 H17B 108.9
H17A C17 H17B 107.7
C17 C18 C8 110.8(5)
C17 C18 C19 111.6(5)
C8 C18 C19 116.2(6)
C17 C18 H18 105.8
C8 C18 H18 105.8
C19 C18 H18 105.8
C18 C19 C4 115.1(5)
C18 C19 C20 116.1(6)
C4 C19 C20 104.1(6)
C18 C19 H19 112(4)
C4 C19 H19 105(4)
C20 C19 H19 103(4)
C1 C20 C2 59.3(5)
C1 C20 C19 112.9(7)
C2 C20 C19 107.3(6)
C1 C20 H20 120.6
C2 C20 H20 120.6
C19 C20 H20 120.6

loop_
_geom_bond_atom_site_label_1
_geom_bond_atom_site_label_2
_geom_bond_distance
C1 C20 1.505(10)
C1 C2 1.514(11)
C1 H1A 0.9700
C1 H1B 0.9700
O1 C3 1.236(8)
C2 C3 1.469(11)
C2 C20 1.555(11)
C2 H2 0.9800
O2 C13 1.455(10)
O2 H2A 0.8200
C3 C4 1.549(10)
C4 C5 1.539(11)
C4 C6 1.550(9)
C4 C19 1.563(10)
C5 H5A 0.9600
C5 H5B 0.9600
C5 H5C 0.9600
C6 C7 1.518(10)
C6 H6A 0.9700
C6 H6B 0.9700
C7 C8 1.543(9)
C7 H7A 0.9700
C7 H7B 0.9700
C8 C18 1.536(9)
C8 C9 1.559(10)
C8 H8 0.9800
C9 C15 1.531(10)
C9 C11 1.567(10)
C9 C10 1.573(9)
C10 H10A 0.9600
C10 H10B 0.9600
C10 H10C 0.9600
C11 C12 1.550(11)
C11 H11A 0.9700
C11 H11B 0.9700
C12 C13 1.514(10)
C12 H12A 0.9700
C12 H12B 0.9700
C13 C14 1.516(11)
C13 H13 0.9800
C14 C15 1.503(10)
C14 H14A 0.9700
C14 H14B 0.9700
C15 C16 1.335(10)
C16 C17 1.495(10)
C16 H16 0.9300
C17 C18 1.530(9)
C17 H17A 0.9700
C17 H17B 0.9700
C18 C19 1.539(10)
C18 H18 0.9800
C19 C20 1.580(10)
C19 H19 1.03(7)
C20 H20 0.9800
